data_4036103
loop_
_publ_author_name
'Chen, Xin'
'Ge, Fei-Fei'
'Lu, Tao'
'Zhou, Qing-Fa'

_publ_section_title
;
 Stereoselective synthesis of 3-methyleneisoindolin-1-ones via
 base-catalyzed intermolecular reactions of electron-deficient alkynes
 with N-hydroxyphthalimides.
;
_journal_issue 6
_journal_name_full 'The Journal of organic chemistry'
_journal_page_first 3295
_journal_page_last 3301
_journal_paper_doi 10.1021/acs.joc.5b00002
_journal_volume 80
_journal_year 2015
_chemical_formula_sum 'C12 H11 N O3'
_chemical_formula_weight 217.22
_space_group_IT_number 14
_space_group_name_Hall '-P 2ybc'
_space_group_name_H-M_alt 'P 1 21/c 1'
_symmetry_cell_setting monoclinic
_symmetry_space_group_name_H-M 'P 1 21/c 1'
_atom_sites_solution_hydrogens geom
_atom_sites_solution_primary direct
_atom_sites_solution_secondary difmap
_audit_creation_method SHELXL-97
_cell_angle_alpha 90.00
_cell_angle_beta 106.71(3)
_cell_angle_gamma 90.00
_cell_formula_units_Z 4
_cell_length_a 13.625(3)
_cell_length_b 5.3260(11)
_cell_length_c 15.273(3)
_cell_measurement_reflns_used 25
_cell_measurement_temperature 293(2)
_cell_measurement_theta_max 13
_cell_measurement_theta_min 9
_cell_volume 1061.5(4)
_computing_structure_refinement 'SHELXL-97 (Sheldrick, 1997)'
_computing_structure_solution 'SHELXS-97 (Sheldrick, 1990)'
_diffrn_ambient_temperature 293(2)
_diffrn_measured_fraction_theta_full 1.000
_diffrn_measured_fraction_theta_max 1.000
_diffrn_measurement_device_type 'Nonius CAD4'
_diffrn_measurement_method \w/2\q
_diffrn_radiation_monochromator graphite
_diffrn_radiation_source 'fine-focus sealed tube'
_diffrn_radiation_type MoK\a
_diffrn_radiation_wavelength 0.71073
_diffrn_reflns_av_R_equivalents 0.0280
_diffrn_reflns_av_sigmaI/netI 0.0463
_diffrn_reflns_limit_h_max 16
_diffrn_reflns_limit_h_min 0
_diffrn_reflns_limit_k_max 6
_diffrn_reflns_limit_k_min 0
_diffrn_reflns_limit_l_max 17
_diffrn_reflns_limit_l_min -18
_diffrn_reflns_number 2041
_diffrn_reflns_theta_full 25.35
_diffrn_reflns_theta_max 25.35
_diffrn_reflns_theta_min 1.56
_diffrn_standards_decay_% 1
_diffrn_standards_interval_count 200
_diffrn_standards_interval_time 2h
_diffrn_standards_number 3
_exptl_absorpt_coefficient_mu 0.099
_exptl_absorpt_correction_T_max 0.9902
_exptl_absorpt_correction_T_min 0.9710
_exptl_absorpt_correction_type psi-scan
_exptl_absorpt_process_details '(North, Phillips & Mathews,1968)'
_exptl_crystal_density_diffrn 1.359
_exptl_crystal_density_method 'not measured'
_exptl_crystal_F_000 456
_exptl_crystal_size_max 0.30
_exptl_crystal_size_mid 0.20
_exptl_crystal_size_min 0.10
_refine_diff_density_max 0.223
_refine_diff_density_min -0.233
_refine_diff_density_rms 0.046
_refine_ls_extinction_coef 0.024(5)
_refine_ls_extinction_expression Fc^*^=kFc[1+0.001xFc^2^\l^3^/sin(2\q)]^-1/4^
_refine_ls_extinction_method SHELXL
_refine_ls_goodness_of_fit_ref 1.005
_refine_ls_hydrogen_treatment constr
_refine_ls_matrix_type full
_refine_ls_number_parameters 146
_refine_ls_number_reflns 1955
_refine_ls_number_restraints 0
_refine_ls_restrained_S_all 1.005
_refine_ls_R_factor_all 0.0855
_refine_ls_R_factor_gt 0.0525
_refine_ls_shift/su_max 0.000
_refine_ls_shift/su_mean 0.000
_refine_ls_structure_factor_coef Fsqd
_refine_ls_weighting_details 'calc w=1/[\s^2^(Fo^2^)+(0.0880P)^2^+0.0000P] where P=(Fo^2^+2Fc^2^)/3'
_refine_ls_weighting_scheme calc
_refine_ls_wR_factor_gt 0.1333
_refine_ls_wR_factor_ref 0.1552
_reflns_number_gt 1321
_reflns_number_total 1955
_reflns_threshold_expression >2sigma(I)
_cod_data_source_file jo5b00002_si_002.cif
_cod_data_source_block x
_cod_depositor_comments
;
The following automatic conversions were performed:

data item '_symmetry_cell_setting' value 'Monoclinic' was changed to
'monoclinic' in accordance with the
/home/saulius/struct/COD-crude-data/automatic-downloads/DataCite-retrospective/ACS/depositions/lib/dictionaries/cif_core.dic
dictionary named 'cif_core.dic' version 2.4.2 last updated on
2011-04-26.

Automatic conversion script
Id: cif_fix_values 6909 2019-04-08 15:41:33Z antanas 
;
_cod_original_sg_symbol_H-M P21/C
_cod_database_code 4036103

loop_
_symmetry_equiv_pos_as_xyz
'x, y, z'
'-x, y+1/2, -z+1/2'
'-x, -y, -z'
'x, -y-1/2, z-1/2'

loop_
_atom_site_label
_atom_site_type_symbol
_atom_site_fract_x
_atom_site_fract_y
_atom_site_fract_z
_atom_site_U_iso_or_equiv
_atom_site_adp_type
_atom_site_occupancy
_atom_site_symmetry_multiplicity
_atom_site_calc_flag
_atom_site_refinement_flags
N N 0.41146(15) 0.0792(4) 0.65729(13) 0.0420(6) Uani 1 1 d .
H0A H 0.4391 0.1213 0.7133 0.050 Uiso 1 1 calc R
O1 O 0.51443(14) -0.2628(4) 0.65399(11) 0.0498(5) Uani 1 1 d .
C1 C 0.44465(18) -0.1172(5) 0.61693(16) 0.0391(6) Uani 1 1 d .
O2 O 0.14176(14) 0.5162(4) 0.50447(12) 0.0620(6) Uani 1 1 d .
C2 C 0.37902(17) -0.1186(5) 0.52083(15) 0.0379(6) Uani 1 1 d .
O3 O 0.17384(13) 0.7206(3) 0.63770(11) 0.0482(5) Uani 1 1 d .
C3 C 0.3803(2) -0.2790(5) 0.44985(17) 0.0448(7) Uani 1 1 d .
H3A H 0.4282 -0.4077 0.4580 0.054 Uiso 1 1 calc R
C4 C 0.3081(2) -0.2417(5) 0.36654(16) 0.0480(7) Uani 1 1 d .
H4A H 0.3069 -0.3471 0.3177 0.058 Uiso 1 1 calc R
C5 C 0.23743(19) -0.0482(5) 0.35510(16) 0.0476(7) Uani 1 1 d .
H5A H 0.1893 -0.0267 0.2985 0.057 Uiso 1 1 calc R
C6 C 0.23660(19) 0.1129(5) 0.42543(16) 0.0429(6) Uani 1 1 d .
H6A H 0.1892 0.2431 0.4165 0.051 Uiso 1 1 calc R
C7 C 0.30818(17) 0.0767(5) 0.51014(15) 0.0360(6) Uani 1 1 d .
C8 C 0.32804(17) 0.2072(5) 0.59943(15) 0.0367(6) Uani 1 1 d .
C9 C 0.28460(18) 0.3996(5) 0.63092(16) 0.0415(6) Uani 1 1 d .
H9A H 0.3157 0.4469 0.6911 0.050 Uiso 1 1 calc R
C10 C 0.19413(18) 0.5443(5) 0.58201(16) 0.0405(6) Uani 1 1 d .
C11 C 0.0843(2) 0.8741(5) 0.59860(19) 0.0537(7) Uani 1 1 d .
H11A H 0.0256 0.7680 0.5711 0.064 Uiso 1 1 calc R
H11B H 0.0960 0.9820 0.5515 0.064 Uiso 1 1 calc R
C12 C 0.0641(2) 1.0285(6) 0.6725(2) 0.0692(9) Uani 1 1 d .
H12A H 0.0047 1.1312 0.6476 0.104 Uiso 1 1 calc R
H12B H 0.1223 1.1339 0.6990 0.104 Uiso 1 1 calc R
H12C H 0.0523 0.9204 0.7187 0.104 Uiso 1 1 calc R

loop_
_atom_site_aniso_label
_atom_site_aniso_U_11
_atom_site_aniso_U_22
_atom_site_aniso_U_33
_atom_site_aniso_U_23
_atom_site_aniso_U_13
_atom_site_aniso_U_12
N 0.0422(11) 0.0493(13) 0.0265(10) -0.0030(9) -0.0027(9) 0.0037(11)
O1 0.0487(10) 0.0569(12) 0.0360(10) 0.0056(9) -0.0003(8) 0.0160(9)
C1 0.0388(13) 0.0431(14) 0.0311(12) 0.0026(11) 0.0036(10) -0.0024(12)
O2 0.0541(11) 0.0769(15) 0.0421(11) -0.0132(10) -0.0069(9) 0.0176(11)
C2 0.0384(13) 0.0430(14) 0.0292(12) 0.0044(11) 0.0047(10) 0.0002(12)
O3 0.0503(11) 0.0514(11) 0.0363(9) -0.0031(9) 0.0020(8) 0.0123(9)
C3 0.0488(15) 0.0471(15) 0.0353(13) -0.0005(12) 0.0070(11) 0.0067(13)
C4 0.0543(16) 0.0538(17) 0.0328(13) -0.0048(12) 0.0074(12) 0.0048(14)
C5 0.0478(15) 0.0612(18) 0.0274(12) 0.0001(12) 0.0006(11) 0.0025(14)
C6 0.0425(13) 0.0512(16) 0.0305(12) 0.0042(12) 0.0033(10) 0.0063(13)
C7 0.0359(12) 0.0405(14) 0.0287(12) 0.0013(10) 0.0047(10) -0.0020(11)
C8 0.0335(12) 0.0420(14) 0.0309(12) 0.0033(11) 0.0031(10) -0.0014(11)
C9 0.0416(13) 0.0459(15) 0.0313(12) -0.0007(11) 0.0013(10) 0.0001(12)
C10 0.0420(13) 0.0424(15) 0.0348(13) -0.0023(11) 0.0071(11) 0.0001(12)
C11 0.0497(15) 0.0515(17) 0.0539(17) -0.0010(14) 0.0052(13) 0.0121(14)
C12 0.068(2) 0.071(2) 0.071(2) -0.0058(18) 0.0233(17) 0.0177(18)

loop_
_atom_type_symbol
_atom_type_description
_atom_type_scat_dispersion_real
_atom_type_scat_dispersion_imag
_atom_type_scat_source
C C 0.0033 0.0016 'International Tables Vol C Tables 4.2.6.8 and 6.1.1.4'
H H 0.0000 0.0000 'International Tables Vol C Tables 4.2.6.8 and 6.1.1.4'
N N 0.0061 0.0033 'International Tables Vol C Tables 4.2.6.8 and 6.1.1.4'
O O 0.0106 0.0060 'International Tables Vol C Tables 4.2.6.8 and 6.1.1.4'

loop_
_geom_angle_atom_site_label_1
_geom_angle_atom_site_label_2
_geom_angle_atom_site_label_3
_geom_angle
C1 N C8 113.88(19)
C1 N H0A 123.1
C8 N H0A 123.1
O1 C1 N 126.2(2)
O1 C1 C2 128.2(2)
N C1 C2 105.6(2)
C3 C2 C7 122.2(2)
C3 C2 C1 129.7(2)
C7 C2 C1 108.2(2)
C10 O3 C11 115.76(19)
C4 C3 C2 117.8(2)
C4 C3 H3A 121.1
C2 C3 H3A 121.1
C3 C4 C5 120.5(2)
C3 C4 H4A 119.7
C5 C4 H4A 119.7
C6 C5 C4 121.7(2)
C6 C5 H5A 119.1
C4 C5 H5A 119.1
C5 C6 C7 118.5(2)
C5 C6 H6A 120.7
C7 C6 H6A 120.7
C6 C7 C2 119.2(2)
C6 C7 C8 133.1(2)
C2 C7 C8 107.7(2)
C9 C8 N 120.5(2)
C9 C8 C7 134.8(2)
N C8 C7 104.6(2)
C8 C9 C10 127.9(2)
C8 C9 H9A 116.1
C10 C9 H9A 116.1
O2 C10 O3 122.5(2)
O2 C10 C9 127.7(2)
O3 C10 C9 109.9(2)
O3 C11 C12 108.5(2)
O3 C11 H11A 110.0
C12 C11 H11A 110.0
O3 C11 H11B 110.0
C12 C11 H11B 110.0
H11A C11 H11B 108.4
C11 C12 H12A 109.5
C11 C12 H12B 109.5
H12A C12 H12B 109.5
C11 C12 H12C 109.5
H12A C12 H12C 109.5
H12B C12 H12C 109.5

loop_
_geom_bond_atom_site_label_1
_geom_bond_atom_site_label_2
_geom_bond_distance
N C1 1.356(3)
N C8 1.400(3)
N H0A 0.8600
O1 C1 1.231(3)
C1 C2 1.483(3)
O2 C10 1.203(3)
C2 C3 1.384(4)
C2 C7 1.396(3)
O3 C10 1.348(3)
O3 C11 1.447(3)
C3 C4 1.381(4)
C3 H3A 0.9300
C4 C5 1.387(4)
C4 H4A 0.9300
C5 C6 1.378(3)
C5 H5A 0.9300
C6 C7 1.392(3)
C6 H6A 0.9300
C7 C8 1.484(3)
C8 C9 1.340(3)
C9 C10 1.464(3)
C9 H9A 0.9300
C11 C12 1.485(4)
C11 H11A 0.9700
C11 H11B 0.9700
C12 H12A 0.9600
C12 H12B 0.9600
C12 H12C 0.9600

loop_
_geom_torsion_atom_site_label_1
_geom_torsion_atom_site_label_2
_geom_torsion_atom_site_label_3
_geom_torsion_atom_site_label_4
_geom_torsion
C8 N C1 O1 -177.7(2)
C8 N C1 C2 1.8(3)
O1 C1 C2 C3 -0.7(4)
N C1 C2 C3 179.8(2)
O1 C1 C2 C7 178.2(2)
N C1 C2 C7 -1.3(3)
C7 C2 C3 C4 -0.3(4)
C1 C2 C3 C4 178.4(2)
C2 C3 C4 C5 0.4(4)
C3 C4 C5 C6 0.2(4)
C4 C5 C6 C7 -0.8(4)
C5 C6 C7 C2 0.8(4)
C5 C6 C7 C8 -178.7(3)
C3 C2 C7 C6 -0.3(4)
C1 C2 C7 C6 -179.3(2)
C3 C2 C7 C8 179.3(2)
C1 C2 C7 C8 0.4(3)
C1 N C8 C9 177.5(2)
C1 N C8 C7 -1.6(3)
C6 C7 C8 C9 1.3(5)
C2 C7 C8 C9 -178.2(3)
C6 C7 C8 N -179.8(3)
C2 C7 C8 N 0.7(3)
N C8 C9 C10 -176.3(2)
C7 C8 C9 C10 2.5(5)
C11 O3 C10 O2 0.4(4)
C11 O3 C10 C9 -178.5(2)
C8 C9 C10 O2 0.4(5)
C8 C9 C10 O3 179.2(2)
C10 O3 C11 C12 171.2(2)
